data_4078442
loop_
_publ_author_name
'Zirakzadeh, Afrooz'
'Schuecker, Raffael'
'Gorgas, Nikolaus'
'Mereiter, Kurt'
'Spindler, Felix'
'Weissensteiner, Walter'

_publ_section_title
;
 Ruthenium Complexes of Phosphino-Substituted Ferrocenyloxazolines in the
 Asymmetric Hydrogenation and Transfer Hydrogenation of Ketones: A
 Comparison
;
_journal_issue 11
_journal_name_full Organometallics
_journal_page_first 4241
_journal_paper_doi 10.1021/om300188g
_journal_volume 31
_journal_year 2012
_chemical_absolute_configuration rmad
_chemical_formula_moiety 'C48 H47 Cl2 Fe N O P2 Ru'
_chemical_formula_sum 'C48 H47 Cl2 Fe N O P2 Ru'
_chemical_formula_weight 943.63
_chemical_name_common 'RRR17-1593 (R~Ox~,R~Fc~)-17'
_chemical_name_systematic
; 
Dichloro[(4~R~,1'R,R~Fc~)-2-[4,5-dihydro-4-(1-methylethyl)oxazol-2-yl-\kN)
-1-[1'-(diphenylphosphino)-ethyl-\kP]-ferrocene]triphenylphosphine ruthenium
;
_space_group_IT_number 4
_symmetry_cell_setting monoclinic
_symmetry_space_group_name_Hall 'P 2yb'
_symmetry_space_group_name_H-M 'P 1 21 1'
_atom_sites_solution_hydrogens geom
_atom_sites_solution_primary direct
_atom_sites_solution_secondary difmap
_audit_creation_method SHELXL-97
_cell_angle_alpha 90.00
_cell_angle_beta 104.865(2)
_cell_angle_gamma 90.00
_cell_formula_units_Z 2
_cell_length_a 13.4450(4)
_cell_length_b 11.3616(3)
_cell_length_c 13.8849(4)
_cell_measurement_reflns_used 9264
_cell_measurement_temperature 100(2)
_cell_measurement_theta_max 30.02
_cell_measurement_theta_min 2.35
_cell_volume 2050.03(10)
_computing_cell_refinement 'Bruker SAINT'
_computing_data_collection 'Bruker APEX2'
_computing_data_reduction 'Bruker SAINT'
_computing_molecular_graphics 'Bruker SHELXTL'
_computing_publication_material 'Bruker SHELXTL'
_computing_structure_refinement 'SHELXL-97 (Sheldrick, 2008)'
_computing_structure_solution 'SHELXS-97 (Sheldrick, 2008)'
_diffrn_ambient_temperature 100(2)
_diffrn_measured_fraction_theta_full 0.998
_diffrn_measured_fraction_theta_max 0.998
_diffrn_measurement_device_type 'Bruker APEX-II CCD'
_diffrn_measurement_method '\f and \w scans'
_diffrn_radiation_monochromator graphite
_diffrn_radiation_source 'sealed tube'
_diffrn_radiation_type MoK\a
_diffrn_radiation_wavelength 0.71073
_diffrn_reflns_av_R_equivalents 0.0416
_diffrn_reflns_av_sigmaI/netI 0.0388
_diffrn_reflns_limit_h_max 18
_diffrn_reflns_limit_h_min -18
_diffrn_reflns_limit_k_max 15
_diffrn_reflns_limit_k_min -15
_diffrn_reflns_limit_l_max 19
_diffrn_reflns_limit_l_min -19
_diffrn_reflns_number 44495
_diffrn_reflns_theta_full 30.00
_diffrn_reflns_theta_max 30.00
_diffrn_reflns_theta_min 2.35
_exptl_absorpt_coefficient_mu 0.970
_exptl_absorpt_correction_T_max 0.88
_exptl_absorpt_correction_T_min 0.73
_exptl_absorpt_correction_type multi-scan
_exptl_absorpt_process_details 'program SADABS'
_exptl_crystal_colour green
_exptl_crystal_density_diffrn 1.529
_exptl_crystal_density_method 'not measured'
_exptl_crystal_description prism
_exptl_crystal_F_000 968
_exptl_crystal_size_max 0.38
_exptl_crystal_size_mid 0.15
_exptl_crystal_size_min 0.13
_refine_diff_density_max 1.132
_refine_diff_density_min -0.451
_refine_diff_density_rms 0.071
_refine_ls_abs_structure_details 'Flack H D (1983), Acta Cryst. A39, 876-881; 5587 Friedel pairs'
_refine_ls_abs_structure_Flack -0.023(10)
_refine_ls_extinction_method none
_refine_ls_goodness_of_fit_ref 1.038
_refine_ls_hydrogen_treatment constr
_refine_ls_matrix_type full
_refine_ls_number_parameters 508
_refine_ls_number_reflns 11827
_refine_ls_number_restraints 1
_refine_ls_restrained_S_all 1.038
_refine_ls_R_factor_all 0.0338
_refine_ls_R_factor_gt 0.0280
_refine_ls_shift/su_max 0.001
_refine_ls_shift/su_mean 0.000
_refine_ls_structure_factor_coef Fsqd
_refine_ls_weighting_details 'calc w=1/[\s^2^(Fo^2^)+(0.0383P)^2^+0.0647P] where P=(Fo^2^+2Fc^2^)/3'
_refine_ls_weighting_scheme calc
_refine_ls_wR_factor_gt 0.0640
_refine_ls_wR_factor_ref 0.0672
_reflns_number_gt 10932
_reflns_number_total 11827
_reflns_threshold_expression >2sigma(I)
_cod_data_source_file om300188g_si_002.cif
_cod_data_source_block RRR17-1593
_cod_depositor_comments
;
The following automatic conversions were performed:

'_symmetry_cell_setting' value 'Monoclinic' changed to 'monoclinic'
according to /home/saulius/struct/CIF-dictionaries/cif_core.dic
dictionary named 'cif_core.dic' version 2.4.1 from 2010-06-29.

Automatic conversion script
Id: cif_fix_values 1891 2012-01-12 08:04:46Z andrius 
;
_cod_original_sg_symbol_H-M 'P2(1)   '
_cod_database_code 4078442

loop_
_symmetry_equiv_pos_as_xyz
'x, y, z'
'-x, y+1/2, -z'

loop_
_atom_site_label
_atom_site_type_symbol
_atom_site_fract_x
_atom_site_fract_y
_atom_site_fract_z
_atom_site_U_iso_or_equiv
_atom_site_adp_type
_atom_site_occupancy
_atom_site_symmetry_multiplicity
_atom_site_calc_flag
_atom_site_refinement_flags
Ru1 Ru 0.248466(12) 0.500000(14) 0.349203(11) 0.01072(4) Uani 1 1 d .
Fe1 Fe 0.27856(2) 0.70031(3) 0.71028(2) 0.01417(7) Uani 1 1 d .
Cl1 Cl 0.41787(4) 0.57675(5) 0.38329(4) 0.01627(10) Uani 1 1 d .
Cl2 Cl 0.12252(4) 0.34735(5) 0.33344(4) 0.01572(11) Uani 1 1 d .
P1 P 0.14242(4) 0.64288(5) 0.36209(4) 0.01123(11) Uani 1 1 d .
P2 P 0.23412(4) 0.52100(5) 0.18264(4) 0.01262(11) Uani 1 1 d .
N1 N 0.29907(14) 0.44968(17) 0.50402(14) 0.0119(3) Uani 1 1 d .
O1 O 0.42748(12) 0.46745(14) 0.64380(12) 0.0173(3) Uani 1 1 d .
C1 C 0.22717(16) 0.6950(2) 0.55714(15) 0.0130(4) Uani 1 1 d .
C2 C 0.32586(17) 0.63843(19) 0.59066(16) 0.0136(4) Uani 1 1 d .
C3 C 0.39812(18) 0.7221(2) 0.64563(17) 0.0174(4) Uani 1 1 d .
H3 H 0.4685 0.7074 0.6772 0.021 Uiso 1 1 calc R
C4 C 0.34577(19) 0.8308(2) 0.64458(17) 0.0179(4) Uani 1 1 d .
H4 H 0.3753 0.9022 0.6743 0.021 Uiso 1 1 calc R
C5 C 0.24151(19) 0.8139(2) 0.59134(16) 0.0164(4) Uani 1 1 d .
H5 H 0.1894 0.8726 0.5802 0.020 Uiso 1 1 calc R
C6 C 0.1823(2) 0.5989(2) 0.76812(18) 0.0205(5) Uani 1 1 d .
H6 H 0.1294 0.5490 0.7313 0.025 Uiso 1 1 calc R
C7 C 0.2863(2) 0.5657(2) 0.81012(18) 0.0221(5) Uani 1 1 d .
H7 H 0.3152 0.4903 0.8058 0.027 Uiso 1 1 calc R
C8 C 0.3395(2) 0.6661(2) 0.86004(17) 0.0226(5) Uani 1 1 d .
H8 H 0.4100 0.6690 0.8954 0.027 Uiso 1 1 calc R
C9 C 0.2686(2) 0.7608(2) 0.84749(17) 0.0218(5) Uani 1 1 d .
H9 H 0.2834 0.8384 0.8726 0.026 Uiso 1 1 calc R
C10 C 0.1710(2) 0.7191(2) 0.79056(17) 0.0217(5) Uani 1 1 d .
H10 H 0.1094 0.7640 0.7712 0.026 Uiso 1 1 calc R
C11 C 0.12937(16) 0.6423(2) 0.49424(15) 0.0135(4) Uani 1 1 d .
H11 H 0.1267 0.5583 0.5150 0.016 Uiso 1 1 calc R
C12 C 0.03318(17) 0.7046(2) 0.51046(16) 0.0174(4) Uani 1 1 d .
H12A H 0.0361 0.7052 0.5817 0.026 Uiso 1 1 calc R
H12B H -0.0287 0.6625 0.4740 0.026 Uiso 1 1 calc R
H12C H 0.0309 0.7857 0.4860 0.026 Uiso 1 1 calc R
C13 C 0.34826(15) 0.5155(2) 0.57568(15) 0.0139(4) Uani 1 1 d .
C14 C 0.33939(17) 0.32763(19) 0.52769(16) 0.0142(4) Uani 1 1 d .
H14 H 0.3521 0.2907 0.4666 0.017 Uiso 1 1 calc R
C15 C 0.44216(18) 0.3514(2) 0.60299(18) 0.0179(4) Uani 1 1 d .
H15A H 0.4569 0.2908 0.6560 0.021 Uiso 1 1 calc R
H15B H 0.4992 0.3530 0.5700 0.021 Uiso 1 1 calc R
C16 C 0.17118(17) 0.7988(2) 0.34732(15) 0.0130(4) Uani 1 1 d .
C17 C 0.27200(18) 0.8342(2) 0.35311(17) 0.0172(4) Uani 1 1 d .
H17 H 0.3249 0.7771 0.3593 0.021 Uiso 1 1 calc R
C18 C 0.29485(19) 0.9538(2) 0.34980(19) 0.0208(5) Uani 1 1 d .
H18 H 0.3633 0.9776 0.3528 0.025 Uiso 1 1 calc R
C19 C 0.2189(2) 1.0378(2) 0.34221(18) 0.0210(5) Uani 1 1 d .
H19 H 0.2353 1.1190 0.3401 0.025 Uiso 1 1 calc R
C20 C 0.11866(16) 1.0034(3) 0.33761(15) 0.0181(4) Uani 1 1 d .
H20 H 0.0666 1.0611 0.3333 0.022 Uiso 1 1 calc R
C21 C 0.09458(18) 0.8850(2) 0.33935(17) 0.0159(4) Uani 1 1 d .
H21 H 0.0257 0.8619 0.3351 0.019 Uiso 1 1 calc R
C22 C 0.01184(17) 0.6281(2) 0.28194(16) 0.0136(4) Uani 1 1 d .
C23 C -0.01952(17) 0.6935(2) 0.19350(16) 0.0169(4) Uani 1 1 d .
H23 H 0.0258 0.7498 0.1773 0.020 Uiso 1 1 calc R
C24 C -0.11634(19) 0.6764(2) 0.12959(17) 0.0204(5) Uani 1 1 d .
H24 H -0.1370 0.7206 0.0697 0.024 Uiso 1 1 calc R
C25 C -0.18311(19) 0.5941(2) 0.15354(18) 0.0211(5) Uani 1 1 d .
H25 H -0.2499 0.5832 0.1105 0.025 Uiso 1 1 calc R
C26 C -0.15197(18) 0.5282(2) 0.24034(17) 0.0186(5) Uani 1 1 d .
H26 H -0.1971 0.4711 0.2559 0.022 Uiso 1 1 calc R
C27 C -0.05548(17) 0.5453(2) 0.30422(16) 0.0155(4) Uani 1 1 d .
H27 H -0.0350 0.5003 0.3637 0.019 Uiso 1 1 calc R
C28 C 0.30988(18) 0.6410(2) 0.14923(17) 0.0154(4) Uani 1 1 d .
C29 C 0.41406(18) 0.6224(2) 0.15230(17) 0.0183(5) Uani 1 1 d .
H29 H 0.4429 0.5460 0.1657 0.022 Uiso 1 1 calc R
C30 C 0.47494(19) 0.7149(3) 0.13586(18) 0.0240(5) Uani 1 1 d .
H30 H 0.5453 0.7014 0.1382 0.029 Uiso 1 1 calc R
C31 C 0.4337(2) 0.8275(2) 0.11584(19) 0.0246(5) Uani 1 1 d .
H31 H 0.4753 0.8906 0.1038 0.030 Uiso 1 1 calc R
C32 C 0.3320(2) 0.8464(2) 0.11368(19) 0.0228(5) Uani 1 1 d .
H32 H 0.3035 0.9230 0.1001 0.027 Uiso 1 1 calc R
C33 C 0.27039(19) 0.7544(2) 0.13113(17) 0.0181(5) Uani 1 1 d .
H33 H 0.2007 0.7692 0.1307 0.022 Uiso 1 1 calc R
C34 C 0.11264(17) 0.5226(2) 0.08406(16) 0.0150(4) Uani 1 1 d .
C35 C 0.09647(19) 0.5896(2) -0.00291(17) 0.0197(5) Uani 1 1 d .
H35 H 0.1480 0.6431 -0.0111 0.024 Uiso 1 1 calc R
C36 C 0.0056(2) 0.5787(3) -0.07752(18) 0.0239(5) Uani 1 1 d .
H36 H -0.0054 0.6261 -0.1357 0.029 Uiso 1 1 calc R
C37 C -0.06927(17) 0.4986(3) -0.06742(16) 0.0231(4) Uani 1 1 d .
H37 H -0.1311 0.4906 -0.1187 0.028 Uiso 1 1 calc R
C38 C -0.05294(19) 0.4304(2) 0.01814(18) 0.0218(5) Uani 1 1 d .
H38 H -0.1037 0.3753 0.0252 0.026 Uiso 1 1 calc R
C39 C 0.03688(19) 0.4421(2) 0.09333(17) 0.0184(5) Uani 1 1 d .
H39 H 0.0471 0.3951 0.1516 0.022 Uiso 1 1 calc R
C40 C 0.29225(18) 0.3919(2) 0.13954(18) 0.0161(4) Uani 1 1 d .
C41 C 0.3160(2) 0.2915(2) 0.19842(18) 0.0210(5) Uani 1 1 d .
H41 H 0.3055 0.2911 0.2635 0.025 Uiso 1 1 calc R
C42 C 0.3549(2) 0.1918(2) 0.1626(2) 0.0256(5) Uani 1 1 d .
H42 H 0.3703 0.1235 0.2032 0.031 Uiso 1 1 calc R
C43 C 0.37119(19) 0.1914(2) 0.0687(2) 0.0257(5) Uani 1 1 d .
H43 H 0.3990 0.1237 0.0450 0.031 Uiso 1 1 calc R
C44 C 0.3468(2) 0.2905(3) 0.0087(2) 0.0262(5) Uani 1 1 d .
H44 H 0.3578 0.2905 -0.0562 0.031 Uiso 1 1 calc R
C45 C 0.3064(2) 0.3899(2) 0.04331(19) 0.0234(5) Uani 1 1 d .
H45 H 0.2884 0.4567 0.0013 0.028 Uiso 1 1 calc R
C46 C 0.26331(18) 0.2512(2) 0.56661(17) 0.0156(4) Uani 1 1 d .
H46 H 0.1992 0.2431 0.5115 0.019 Uiso 1 1 calc R
C47 C 0.2335(2) 0.3053(2) 0.65528(18) 0.0212(5) Uani 1 1 d .
H47A H 0.1834 0.2545 0.6752 0.032 Uiso 1 1 calc R
H47B H 0.2031 0.3831 0.6369 0.032 Uiso 1 1 calc R
H47C H 0.2949 0.3133 0.7110 0.032 Uiso 1 1 calc R
C48 C 0.3076(2) 0.1283(2) 0.59232(19) 0.0215(5) Uani 1 1 d .
H48A H 0.3627 0.1315 0.6541 0.032 Uiso 1 1 calc R
H48B H 0.3353 0.0991 0.5381 0.032 Uiso 1 1 calc R
H48C H 0.2532 0.0753 0.6014 0.032 Uiso 1 1 calc R

loop_
_atom_site_aniso_label
_atom_site_aniso_U_11
_atom_site_aniso_U_22
_atom_site_aniso_U_33
_atom_site_aniso_U_23
_atom_site_aniso_U_13
_atom_site_aniso_U_12
Ru1 0.01267(7) 0.00816(7) 0.01224(7) 0.00014(7) 0.00486(5) 0.00008(7)
Fe1 0.01844(15) 0.01243(16) 0.01162(14) -0.00011(11) 0.00381(12) 0.00078(12)
Cl1 0.0146(2) 0.0169(3) 0.0180(2) 0.00136(19) 0.00543(19) -0.00232(19)
Cl2 0.0175(2) 0.0122(3) 0.0175(2) 0.00131(19) 0.00446(19) -0.00283(19)
P1 0.0130(2) 0.0098(3) 0.0115(2) 0.00034(19) 0.0042(2) 0.0000(2)
P2 0.0153(2) 0.0109(3) 0.0130(2) -0.00035(19) 0.00606(19) -0.00020(19)
N1 0.0129(8) 0.0087(8) 0.0154(8) 0.0010(7) 0.0060(7) 0.0002(7)
O1 0.0173(7) 0.0134(8) 0.0191(8) -0.0006(6) 0.0008(6) 0.0026(6)
C1 0.0146(10) 0.0125(11) 0.0124(9) 0.0001(8) 0.0044(7) -0.0006(8)
C2 0.0171(10) 0.0109(10) 0.0137(9) 0.0012(8) 0.0056(8) -0.0009(8)
C3 0.0168(10) 0.0168(12) 0.0176(10) -0.0012(8) 0.0025(8) -0.0027(8)
C4 0.0235(11) 0.0128(11) 0.0170(10) -0.0001(8) 0.0047(9) -0.0030(9)
C5 0.0241(11) 0.0111(10) 0.0144(10) 0.0014(8) 0.0060(8) 0.0015(9)
C6 0.0275(12) 0.0198(13) 0.0166(10) 0.0019(9) 0.0100(9) -0.0031(10)
C7 0.0315(13) 0.0180(12) 0.0183(11) 0.0056(9) 0.0091(10) 0.0045(10)
C8 0.0282(12) 0.0250(13) 0.0140(10) 0.0033(9) 0.0046(9) 0.0050(10)
C9 0.0341(14) 0.0178(12) 0.0146(10) -0.0034(9) 0.0084(10) 0.0020(10)
C10 0.0284(12) 0.0217(13) 0.0181(11) 0.0038(9) 0.0117(10) 0.0039(10)
C11 0.0149(10) 0.0144(11) 0.0120(9) 0.0001(8) 0.0045(8) 0.0012(8)
C12 0.0175(10) 0.0203(12) 0.0152(10) -0.0018(9) 0.0054(8) 0.0031(9)
C13 0.0133(9) 0.0151(12) 0.0150(9) 0.0017(8) 0.0066(7) 0.0000(8)
C14 0.0143(10) 0.0103(10) 0.0173(10) 0.0007(8) 0.0028(8) 0.0013(8)
C15 0.0173(10) 0.0134(11) 0.0231(11) -0.0009(9) 0.0055(9) 0.0018(8)
C16 0.0187(10) 0.0100(10) 0.0108(9) 0.0002(7) 0.0046(8) 0.0007(8)
C17 0.0174(10) 0.0136(11) 0.0206(11) -0.0005(8) 0.0046(9) 0.0007(8)
C18 0.0200(11) 0.0150(11) 0.0277(12) -0.0006(9) 0.0068(9) -0.0038(9)
C19 0.0289(12) 0.0103(10) 0.0224(11) 0.0005(8) 0.0040(10) -0.0018(9)
C20 0.0231(10) 0.0129(10) 0.0185(9) -0.0004(10) 0.0053(8) 0.0047(11)
C21 0.0176(10) 0.0140(11) 0.0165(10) 0.0005(8) 0.0051(8) 0.0018(8)
C22 0.0140(9) 0.0134(10) 0.0131(9) -0.0019(8) 0.0029(8) 0.0018(8)
C23 0.0189(10) 0.0146(11) 0.0174(10) 0.0003(8) 0.0051(8) 0.0000(9)
C24 0.0229(11) 0.0204(12) 0.0162(10) 0.0010(9) 0.0023(9) 0.0023(9)
C25 0.0193(11) 0.0224(13) 0.0199(11) -0.0010(9) 0.0017(9) -0.0010(9)
C26 0.0193(10) 0.0172(13) 0.0207(10) -0.0024(8) 0.0075(9) -0.0027(8)
C27 0.0189(10) 0.0136(10) 0.0156(9) 0.0012(8) 0.0074(8) 0.0024(8)
C28 0.0201(11) 0.0148(12) 0.0130(10) 0.0013(8) 0.0075(8) -0.0018(9)
C29 0.0181(11) 0.0192(12) 0.0188(10) 0.0028(9) 0.0067(9) -0.0006(9)
C30 0.0203(11) 0.0294(15) 0.0229(11) 0.0021(10) 0.0066(9) -0.0063(10)
C31 0.0301(13) 0.0217(13) 0.0242(12) 0.0014(10) 0.0108(10) -0.0094(10)
C32 0.0322(13) 0.0144(12) 0.0231(11) 0.0013(9) 0.0097(10) -0.0032(10)
C33 0.0227(11) 0.0155(11) 0.0180(11) -0.0010(8) 0.0090(9) -0.0018(9)
C34 0.0166(9) 0.0161(13) 0.0131(9) -0.0024(8) 0.0049(8) -0.0011(8)
C35 0.0200(11) 0.0219(13) 0.0172(10) 0.0014(9) 0.0048(9) -0.0047(9)
C36 0.0248(12) 0.0317(15) 0.0156(10) 0.0028(10) 0.0057(9) -0.0031(11)
C37 0.0228(10) 0.0277(12) 0.0171(9) -0.0033(12) 0.0021(8) -0.0049(12)
C38 0.0211(11) 0.0232(13) 0.0214(11) -0.0023(9) 0.0060(9) -0.0059(9)
C39 0.0235(11) 0.0166(12) 0.0161(10) 0.0007(9) 0.0067(9) -0.0041(9)
C40 0.0175(11) 0.0155(12) 0.0175(10) -0.0042(8) 0.0084(9) -0.0027(9)
C41 0.0270(12) 0.0169(12) 0.0192(11) -0.0028(9) 0.0061(9) 0.0015(10)
C42 0.0287(13) 0.0160(12) 0.0305(13) -0.0044(10) 0.0048(10) 0.0032(10)
C43 0.0210(12) 0.0225(14) 0.0345(14) -0.0132(11) 0.0085(10) 0.0006(10)
C44 0.0313(14) 0.0252(14) 0.0266(12) -0.0089(10) 0.0158(11) -0.0014(11)
C45 0.0310(13) 0.0209(13) 0.0218(12) -0.0015(10) 0.0134(10) 0.0011(10)
C46 0.0184(11) 0.0101(11) 0.0187(10) 0.0015(8) 0.0056(9) 0.0005(8)
C47 0.0289(13) 0.0141(11) 0.0246(12) 0.0034(9) 0.0138(10) 0.0001(9)
C48 0.0264(12) 0.0138(12) 0.0250(12) 0.0023(9) 0.0075(10) 0.0000(9)

loop_
_atom_type_symbol
_atom_type_description
_atom_type_scat_dispersion_real
_atom_type_scat_dispersion_imag
_atom_type_scat_source
C C 0.0033 0.0016 'International Tables Vol C Tables 4.2.6.8 and 6.1.1.4'
H H 0.0000 0.0000 'International Tables Vol C Tables 4.2.6.8 and 6.1.1.4'
N N 0.0061 0.0033 'International Tables Vol C Tables 4.2.6.8 and 6.1.1.4'
O O 0.0106 0.0060 'International Tables Vol C Tables 4.2.6.8 and 6.1.1.4'
P P 0.1023 0.0942 'International Tables Vol C Tables 4.2.6.8 and 6.1.1.4'
Cl Cl 0.1484 0.1585 'International Tables Vol C Tables 4.2.6.8 and 6.1.1.4'
Fe Fe 0.3463 0.8444 'International Tables Vol C Tables 4.2.6.8 and 6.1.1.4'
Ru Ru -1.2594 0.8363 'International Tables Vol C Tables 4.2.6.8 and 6.1.1.4'

loop_
_geom_angle_atom_site_label_1
_geom_angle_atom_site_label_2
_geom_angle_atom_site_label_3
_geom_angle
N1 Ru1 P1 99.20(5)
N1 Ru1 P2 163.61(5)
P1 Ru1 P2 96.74(2)
N1 Ru1 Cl1 81.80(5)
P1 Ru1 Cl1 108.79(2)
P2 Ru1 Cl1 89.48(2)
N1 Ru1 Cl2 86.22(5)
P1 Ru1 Cl2 94.82(2)
P2 Ru1 Cl2 96.26(2)
Cl1 Ru1 Cl2 154.89(2)
C6 Fe1 C3 152.56(10)
C6 Fe1 C7 40.61(10)
C3 Fe1 C7 118.54(10)
C6 Fe1 C2 118.96(10)
C3 Fe1 C2 40.90(9)
C7 Fe1 C2 108.66(9)
C6 Fe1 C10 40.52(10)
C3 Fe1 C10 165.50(10)
C7 Fe1 C10 68.31(10)
C2 Fe1 C10 152.24(10)
C6 Fe1 C5 128.50(10)
C3 Fe1 C5 68.12(9)
C7 Fe1 C5 166.60(10)
C2 Fe1 C5 68.02(9)
C10 Fe1 C5 108.18(10)
C6 Fe1 C1 108.07(10)
C3 Fe1 C1 69.16(9)
C7 Fe1 C1 128.43(10)
C2 Fe1 C1 41.01(8)
C10 Fe1 C1 117.85(9)
C5 Fe1 C1 40.63(9)
C6 Fe1 C9 68.12(10)
C3 Fe1 C9 127.55(10)
C7 Fe1 C9 68.14(10)
C2 Fe1 C9 166.07(10)
C10 Fe1 C9 40.63(10)
C5 Fe1 C9 118.26(10)
C1 Fe1 C9 151.51(10)
C6 Fe1 C4 166.00(10)
C3 Fe1 C4 40.38(10)
C7 Fe1 C4 151.93(10)
C2 Fe1 C4 68.07(9)
C10 Fe1 C4 127.90(10)
C5 Fe1 C4 40.31(9)
C1 Fe1 C4 68.55(9)
C9 Fe1 C4 107.95(10)
C6 Fe1 C8 68.08(10)
C3 Fe1 C8 108.09(10)
C7 Fe1 C8 40.61(11)
C2 Fe1 C8 128.73(10)
C10 Fe1 C8 68.03(10)
C5 Fe1 C8 151.48(10)
C1 Fe1 C8 166.86(10)
C9 Fe1 C8 40.18(10)
C4 Fe1 C8 118.26(10)
C22 P1 C16 102.57(10)
C22 P1 C11 106.08(10)
C16 P1 C11 100.76(10)
C22 P1 Ru1 115.08(7)
C16 P1 Ru1 122.95(7)
C11 P1 Ru1 107.49(7)
C28 P2 C40 101.63(10)
C28 P2 C34 104.41(10)
C40 P2 C34 97.85(10)
C28 P2 Ru1 115.24(8)
C40 P2 Ru1 108.34(8)
C34 P2 Ru1 125.59(7)
C13 N1 C14 106.53(18)
C13 N1 Ru1 125.83(16)
C14 N1 Ru1 117.94(14)
C13 O1 C15 104.70(17)
C5 C1 C2 106.26(19)
C5 C1 C11 126.4(2)
C2 C1 C11 127.3(2)
C5 C1 Fe1 69.42(12)
C2 C1 Fe1 69.05(12)
C11 C1 Fe1 128.51(15)
C3 C2 C1 108.6(2)
C3 C2 C13 125.2(2)
C1 C2 C13 126.1(2)
C3 C2 Fe1 69.47(13)
C1 C2 Fe1 69.94(12)
C13 C2 Fe1 124.33(15)
C4 C3 C2 107.8(2)
C4 C3 Fe1 70.53(14)
C2 C3 Fe1 69.63(13)
C4 C3 H3 126.1
C2 C3 H3 126.1
Fe1 C3 H3 125.3
C3 C4 C5 108.0(2)
C3 C4 Fe1 69.09(13)
C5 C4 Fe1 69.38(13)
C3 C4 H4 126.0
C5 C4 H4 126.0
Fe1 C4 H4 127.1
C4 C5 C1 109.4(2)
C4 C5 Fe1 70.30(13)
C1 C5 Fe1 69.95(12)
C4 C5 H5 125.3
C1 C5 H5 125.3
Fe1 C5 H5 126.0
C10 C6 C7 108.4(2)
C10 C6 Fe1 69.99(14)
C7 C6 Fe1 69.83(14)
C10 C6 H6 125.8
C7 C6 H6 125.8
Fe1 C6 H6 125.9
C6 C7 C8 107.8(2)
C6 C7 Fe1 69.56(14)
C8 C7 Fe1 70.38(14)
C6 C7 H7 126.1
C8 C7 H7 126.1
Fe1 C7 H7 125.5
C9 C8 C7 108.0(2)
C9 C8 Fe1 69.72(13)
C7 C8 Fe1 69.00(13)
C9 C8 H8 126.0
C7 C8 H8 126.0
Fe1 C8 H8 126.8
C8 C9 C10 108.1(2)
C8 C9 Fe1 70.10(14)
C10 C9 Fe1 69.29(13)
C8 C9 H9 126.0
C10 C9 H9 126.0
Fe1 C9 H9 126.2
C6 C10 C9 107.8(2)
C6 C10 Fe1 69.49(14)
C9 C10 Fe1 70.08(14)
C6 C10 H10 126.1
C9 C10 H10 126.1
Fe1 C10 H10 125.9
C1 C11 C12 111.96(18)
C1 C11 P1 106.12(15)
C12 C11 P1 115.55(15)
C1 C11 H11 107.6
C12 C11 H11 107.6
P1 C11 H11 107.6
C11 C12 H12A 109.5
C11 C12 H12B 109.5
H12A C12 H12B 109.5
C11 C12 H12C 109.5
H12A C12 H12C 109.5
H12B C12 H12C 109.5
N1 C13 O1 117.8(2)
N1 C13 C2 125.8(2)
O1 C13 C2 116.41(19)
N1 C14 C15 101.52(17)
N1 C14 C46 111.34(18)
C15 C14 C46 115.14(19)
N1 C14 H14 109.5
C15 C14 H14 109.5
C46 C14 H14 109.5
O1 C15 C14 103.62(17)
O1 C15 H15A 111.0
C14 C15 H15A 111.0
O1 C15 H15B 111.0
C14 C15 H15B 111.0
H15A C15 H15B 109.0
C17 C16 C21 119.0(2)
C17 C16 P1 120.04(17)
C21 C16 P1 120.68(17)
C18 C17 C16 119.8(2)
C18 C17 H17 120.1
C16 C17 H17 120.1
C19 C18 C17 120.7(2)
C19 C18 H18 119.7
C17 C18 H18 119.7
C18 C19 C20 119.9(2)
C18 C19 H19 120.1
C20 C19 H19 120.1
C21 C20 C19 120.1(2)
C21 C20 H20 120.0
C19 C20 H20 120.0
C20 C21 C16 120.6(2)
C20 C21 H21 119.7
C16 C21 H21 119.7
C27 C22 C23 119.0(2)
C27 C22 P1 120.24(17)
C23 C22 P1 120.61(17)
C24 C23 C22 120.5(2)
C24 C23 H23 119.8
C22 C23 H23 119.8
C23 C24 C25 119.8(2)
C23 C24 H24 120.1
C25 C24 H24 120.1
C26 C25 C24 120.0(2)
C26 C25 H25 120.0
C24 C25 H25 120.0
C27 C26 C25 120.3(2)
C27 C26 H26 119.9
C25 C26 H26 119.9
C26 C27 C22 120.5(2)
C26 C27 H27 119.7
C22 C27 H27 119.7
C33 C28 C29 118.4(2)
C33 C28 P2 121.58(18)
C29 C28 P2 119.67(18)
C30 C29 C28 120.5(2)
C30 C29 H29 119.8
C28 C29 H29 119.8
C29 C30 C31 120.5(2)
C29 C30 H30 119.8
C31 C30 H30 119.8
C32 C31 C30 119.3(2)
C32 C31 H31 120.3
C30 C31 H31 120.3
C31 C32 C33 120.7(2)
C31 C32 H32 119.7
C33 C32 H32 119.7
C28 C33 C32 120.7(2)
C28 C33 H33 119.7
C32 C33 H33 119.7
C35 C34 C39 118.7(2)
C35 C34 P2 124.03(17)
C39 C34 P2 116.90(17)
C36 C35 C34 120.5(2)
C36 C35 H35 119.7
C34 C35 H35 119.7
C35 C36 C37 120.3(2)
C35 C36 H36 119.9
C37 C36 H36 119.9
C38 C37 C36 119.5(2)
C38 C37 H37 120.3
C36 C37 H37 120.3
C39 C38 C37 120.5(2)
C39 C38 H38 119.8
C37 C38 H38 119.8
C38 C39 C34 120.5(2)
C38 C39 H39 119.7
C34 C39 H39 119.7
C41 C40 C45 118.8(2)
C41 C40 P2 121.09(18)
C45 C40 P2 119.9(2)
C40 C41 C42 120.5(2)
C40 C41 H41 119.8
C42 C41 H41 119.8
C43 C42 C41 120.4(3)
C43 C42 H42 119.8
C41 C42 H42 119.8
C42 C43 C44 119.7(2)
C42 C43 H43 120.2
C44 C43 H43 120.2
C43 C44 C45 120.3(2)
C43 C44 H44 119.9
C45 C44 H44 119.9
C44 C45 C40 120.3(3)
C44 C45 H45 119.9
C40 C45 H45 119.9
C47 C46 C48 110.5(2)
C47 C46 C14 113.12(19)
C48 C46 C14 110.12(19)
C47 C46 H46 107.6
C48 C46 H46 107.6
C14 C46 H46 107.6
C46 C47 H47A 109.5
C46 C47 H47B 109.5
H47A C47 H47B 109.5
C46 C47 H47C 109.5
H47A C47 H47C 109.5
H47B C47 H47C 109.5
C46 C48 H48A 109.5
C46 C48 H48B 109.5
H48A C48 H48B 109.5
C46 C48 H48C 109.5
H48A C48 H48C 109.5
H48B C48 H48C 109.5

loop_
_geom_bond_atom_site_label_1
_geom_bond_atom_site_label_2
_geom_bond_distance
Ru1 N1 2.1588(18)
Ru1 P1 2.1979(6)
Ru1 P2 2.2834(6)
Ru1 Cl1 2.3704(6)
Ru1 Cl2 2.3943(6)
Fe1 C6 2.045(2)
Fe1 C3 2.047(2)
Fe1 C7 2.049(2)
Fe1 C2 2.049(2)
Fe1 C10 2.051(2)
Fe1 C5 2.054(2)
Fe1 C1 2.061(2)
Fe1 C9 2.062(2)
Fe1 C4 2.066(2)
Fe1 C8 2.067(2)
P1 C22 1.829(2)
P1 C16 1.836(2)
P1 C11 1.888(2)
P2 C28 1.831(2)
P2 C40 1.833(2)
P2 C34 1.843(2)
N1 C13 1.284(3)
N1 C14 1.494(3)
O1 C13 1.346(3)
O1 C15 1.468(3)
C1 C5 1.429(3)
C1 C2 1.440(3)
C1 C11 1.504(3)
C2 C3 1.431(3)
C2 C13 1.455(3)
C3 C4 1.420(3)
C3 H3 0.9500
C4 C5 1.420(3)
C4 H4 0.9500
C5 H5 0.9500
C6 C10 1.418(4)
C6 C7 1.420(4)
C6 H6 0.9500
C7 C8 1.428(4)
C7 H7 0.9500
C8 C9 1.418(4)
C8 H8 0.9500
C9 C10 1.428(4)
C9 H9 0.9500
C10 H10 0.9500
C11 C12 1.541(3)
C11 H11 1.0000
C12 H12A 0.9800
C12 H12B 0.9800
C12 H12C 0.9800
C14 C15 1.528(3)
C14 C46 1.541(3)
C14 H14 1.0000
C15 H15A 0.9900
C15 H15B 0.9900
C16 C17 1.396(3)
C16 C21 1.405(3)
C17 C18 1.396(3)
C17 H17 0.9500
C18 C19 1.382(4)
C18 H18 0.9500
C19 C20 1.389(3)
C19 H19 0.9500
C20 C21 1.385(4)
C20 H20 0.9500
C21 H21 0.9500
C22 C27 1.394(3)
C22 C23 1.405(3)
C23 C24 1.388(3)
C23 H23 0.9500
C24 C25 1.394(4)
C24 H24 0.9500
C25 C26 1.389(3)
C25 H25 0.9500
C26 C27 1.385(3)
C26 H26 0.9500
C27 H27 0.9500
C28 C33 1.392(3)
C28 C29 1.406(3)
C29 C30 1.386(3)
C29 H29 0.9500
C30 C31 1.394(4)
C30 H30 0.9500
C31 C32 1.377(4)
C31 H31 0.9500
C32 C33 1.393(3)
C32 H32 0.9500
C33 H33 0.9500
C34 C35 1.397(3)
C34 C39 1.399(3)
C35 C36 1.390(3)
C35 H35 0.9500
C36 C37 1.390(4)
C36 H36 0.9500
C37 C38 1.388(4)
C37 H37 0.9500
C38 C39 1.385(3)
C38 H38 0.9500
C39 H39 0.9500
C40 C41 1.391(4)
C40 C45 1.397(3)
C41 C42 1.393(4)
C41 H41 0.9500
C42 C43 1.377(4)
C42 H42 0.9500
C43 C44 1.389(4)
C43 H43 0.9500
C44 C45 1.391(4)
C44 H44 0.9500
C45 H45 0.9500
C46 C47 1.519(3)
C46 C48 1.524(3)
C46 H46 1.0000
C47 H47A 0.9800
C47 H47B 0.9800
C47 H47C 0.9800
C48 H48A 0.9800
C48 H48B 0.9800
C48 H48C 0.9800

loop_
_geom_torsion_atom_site_label_1
_geom_torsion_atom_site_label_2
_geom_torsion_atom_site_label_3
_geom_torsion_atom_site_label_4
_geom_torsion
N1 Ru1 P1 C22 -125.71(10)
P2 Ru1 P1 C22 58.14(8)
Cl1 Ru1 P1 C22 149.89(8)
Cl2 Ru1 P1 C22 -38.77(8)
N1 Ru1 P1 C16 108.16(10)
P2 Ru1 P1 C16 -67.99(8)
Cl1 Ru1 P1 C16 23.76(9)
Cl2 Ru1 P1 C16 -164.90(8)
N1 Ru1 P1 C11 -7.79(9)
P2 Ru1 P1 C11 176.06(8)
Cl1 Ru1 P1 C11 -92.19(8)
Cl2 Ru1 P1 C11 79.15(8)
N1 Ru1 P2 C28 -87.0(2)
P1 Ru1 P2 C28 79.44(9)
Cl1 Ru1 P2 C28 -29.42(9)
Cl2 Ru1 P2 C28 175.08(9)
N1 Ru1 P2 C40 26.0(2)
P1 Ru1 P2 C40 -167.53(8)
Cl1 Ru1 P2 C40 83.60(8)
Cl2 Ru1 P2 C40 -71.90(8)
N1 Ru1 P2 C34 140.5(2)
P1 Ru1 P2 C34 -53.07(9)
Cl1 Ru1 P2 C34 -161.94(9)
Cl2 Ru1 P2 C34 42.56(9)
P1 Ru1 N1 C13 -62.39(18)
P2 Ru1 N1 C13 104.0(2)
Cl1 Ru1 N1 C13 45.45(17)
Cl2 Ru1 N1 C13 -156.67(18)
P1 Ru1 N1 C14 156.34(14)
P2 Ru1 N1 C14 -37.3(3)
Cl1 Ru1 N1 C14 -95.82(14)
Cl2 Ru1 N1 C14 62.06(14)
C6 Fe1 C1 C5 128.71(14)
C3 Fe1 C1 C5 -80.28(15)
C7 Fe1 C1 C5 169.20(14)
C2 Fe1 C1 C5 -117.65(19)
C10 Fe1 C1 C5 85.76(15)
C9 Fe1 C1 C5 51.5(3)
C4 Fe1 C1 C5 -36.85(14)
C8 Fe1 C1 C5 -160.6(4)
C6 Fe1 C1 C2 -113.64(14)
C3 Fe1 C1 C2 37.37(13)
C7 Fe1 C1 C2 -73.15(16)
C10 Fe1 C1 C2 -156.58(13)
C5 Fe1 C1 C2 117.65(19)
C9 Fe1 C1 C2 169.1(2)
C4 Fe1 C1 C2 80.80(14)
C8 Fe1 C1 C2 -42.9(5)
C6 Fe1 C1 C11 8.0(2)
C3 Fe1 C1 C11 159.0(2)
C7 Fe1 C1 C11 48.5(2)
C2 Fe1 C1 C11 121.6(3)
C10 Fe1 C1 C11 -34.9(2)
C5 Fe1 C1 C11 -120.7(3)
C9 Fe1 C1 C11 -69.2(3)
C4 Fe1 C1 C11 -157.6(2)
C8 Fe1 C1 C11 78.7(5)
C5 C1 C2 C3 0.9(2)
C11 C1 C2 C3 178.0(2)
Fe1 C1 C2 C3 -58.87(16)
C5 C1 C2 C13 178.2(2)
C11 C1 C2 C13 -4.7(4)
Fe1 C1 C2 C13 118.5(2)
C5 C1 C2 Fe1 59.75(15)
C11 C1 C2 Fe1 -123.1(2)
C6 Fe1 C2 C3 -155.55(14)
C7 Fe1 C2 C3 -112.34(14)
C10 Fe1 C2 C3 168.94(19)
C5 Fe1 C2 C3 81.50(14)
C1 Fe1 C2 C3 119.97(19)
C9 Fe1 C2 C3 -38.1(5)
C4 Fe1 C2 C3 37.88(13)
C8 Fe1 C2 C3 -71.47(17)
C6 Fe1 C2 C1 84.48(15)
C3 Fe1 C2 C1 -119.97(19)
C7 Fe1 C2 C1 127.69(14)
C10 Fe1 C2 C1 49.0(3)
C5 Fe1 C2 C1 -38.47(13)
C9 Fe1 C2 C1 -158.0(4)
C4 Fe1 C2 C1 -82.09(14)
C8 Fe1 C2 C1 168.56(14)
C6 Fe1 C2 C13 -36.2(2)
C3 Fe1 C2 C13 119.3(2)
C7 Fe1 C2 C13 7.0(2)
C10 Fe1 C2 C13 -71.7(3)
C5 Fe1 C2 C13 -159.2(2)
C1 Fe1 C2 C13 -120.7(2)
C9 Fe1 C2 C13 81.3(5)
C4 Fe1 C2 C13 157.2(2)
C8 Fe1 C2 C13 47.8(2)
C1 C2 C3 C4 -1.3(3)
C13 C2 C3 C4 -178.7(2)
Fe1 C2 C3 C4 -60.50(16)
C1 C2 C3 Fe1 59.16(15)
C13 C2 C3 Fe1 -118.2(2)
C6 Fe1 C3 C4 170.27(19)
C7 Fe1 C3 C4 -155.62(14)
C2 Fe1 C3 C4 118.47(19)
C10 Fe1 C3 C4 -40.6(4)
C5 Fe1 C3 C4 37.24(13)
C1 Fe1 C3 C4 81.01(14)
C9 Fe1 C3 C4 -72.33(17)
C8 Fe1 C3 C4 -112.63(14)
C6 Fe1 C3 C2 51.8(3)
C7 Fe1 C3 C2 85.91(15)
C10 Fe1 C3 C2 -159.1(3)
C5 Fe1 C3 C2 -81.23(14)
C1 Fe1 C3 C2 -37.46(13)
C9 Fe1 C3 C2 169.21(14)
C4 Fe1 C3 C2 -118.47(19)
C8 Fe1 C3 C2 128.91(14)
C2 C3 C4 C5 1.3(3)
Fe1 C3 C4 C5 -58.65(16)
C2 C3 C4 Fe1 59.93(16)
C6 Fe1 C4 C3 -161.2(4)
C7 Fe1 C4 C3 50.4(3)
C2 Fe1 C4 C3 -38.36(13)
C10 Fe1 C4 C3 168.07(13)
C5 Fe1 C4 C3 -119.78(19)
C1 Fe1 C4 C3 -82.65(14)
C9 Fe1 C4 C3 127.43(14)
C8 Fe1 C4 C3 84.96(15)
C6 Fe1 C4 C5 -41.4(5)
C3 Fe1 C4 C5 119.78(19)
C7 Fe1 C4 C5 170.17(19)
C2 Fe1 C4 C5 81.42(14)
C10 Fe1 C4 C5 -72.15(17)
C1 Fe1 C4 C5 37.13(13)
C9 Fe1 C4 C5 -112.79(15)
C8 Fe1 C4 C5 -155.27(14)
C3 C4 C5 C1 -0.7(3)
Fe1 C4 C5 C1 -59.21(16)
C3 C4 C5 Fe1 58.47(16)
C2 C1 C5 C4 -0.1(2)
C11 C1 C5 C4 -177.2(2)
Fe1 C1 C5 C4 59.43(16)
C2 C1 C5 Fe1 -59.51(14)
C11 C1 C5 Fe1 123.3(2)
C6 Fe1 C5 C4 168.20(14)
C3 Fe1 C5 C4 -37.30(14)
C7 Fe1 C5 C4 -159.7(4)
C2 Fe1 C5 C4 -81.56(15)
C10 Fe1 C5 C4 127.77(15)
C1 Fe1 C5 C4 -120.37(19)
C9 Fe1 C5 C4 84.68(16)
C8 Fe1 C5 C4 50.5(3)
C6 Fe1 C5 C1 -71.43(17)
C3 Fe1 C5 C1 83.07(14)
C7 Fe1 C5 C1 -39.3(5)
C2 Fe1 C5 C1 38.82(13)
C10 Fe1 C5 C1 -111.86(14)
C9 Fe1 C5 C1 -154.94(14)
C4 Fe1 C5 C1 120.37(19)
C8 Fe1 C5 C1 170.89(19)
C3 Fe1 C6 C10 168.58(18)
C7 Fe1 C6 C10 119.4(2)
C2 Fe1 C6 C10 -155.39(14)
C5 Fe1 C6 C10 -71.50(18)
C1 Fe1 C6 C10 -112.00(15)
C9 Fe1 C6 C10 37.92(15)
C4 Fe1 C6 C10 -38.3(5)
C8 Fe1 C6 C10 81.38(16)
C3 Fe1 C6 C7 49.2(3)
C2 Fe1 C6 C7 85.21(16)
C10 Fe1 C6 C7 -119.4(2)
C5 Fe1 C6 C7 169.10(14)
C1 Fe1 C6 C7 128.61(15)
C9 Fe1 C6 C7 -81.48(16)
C4 Fe1 C6 C7 -157.7(4)
C8 Fe1 C6 C7 -38.02(15)
C10 C6 C7 C8 0.7(3)
Fe1 C6 C7 C8 60.27(17)
C10 C6 C7 Fe1 -59.60(16)
C3 Fe1 C7 C6 -156.61(14)
C2 Fe1 C7 C6 -113.03(15)
C10 Fe1 C7 C6 37.53(15)
C5 Fe1 C7 C6 -39.7(5)
C1 Fe1 C7 C6 -71.51(17)
C9 Fe1 C7 C6 81.44(16)
C4 Fe1 C7 C6 168.77(19)
C8 Fe1 C7 C6 118.6(2)
C6 Fe1 C7 C8 -118.6(2)
C3 Fe1 C7 C8 84.77(17)
C2 Fe1 C7 C8 128.35(15)
C10 Fe1 C7 C8 -81.09(16)
C5 Fe1 C7 C8 -158.3(4)
C1 Fe1 C7 C8 169.87(14)
C9 Fe1 C7 C8 -37.18(15)
C4 Fe1 C7 C8 50.1(3)
C6 C7 C8 C9 -0.7(3)
Fe1 C7 C8 C9 59.01(17)
C6 C7 C8 Fe1 -59.75(16)
C6 Fe1 C8 C9 -81.60(17)
C3 Fe1 C8 C9 127.36(16)
C7 Fe1 C8 C9 -119.6(2)
C2 Fe1 C8 C9 168.14(15)
C10 Fe1 C8 C9 -37.76(16)
C5 Fe1 C8 C9 50.1(3)
C1 Fe1 C8 C9 -156.9(4)
C4 Fe1 C8 C9 84.60(18)
C6 Fe1 C8 C7 38.02(15)
C3 Fe1 C8 C7 -113.02(16)
C2 Fe1 C8 C7 -72.24(18)
C10 Fe1 C8 C7 81.86(16)
C5 Fe1 C8 C7 169.68(19)
C1 Fe1 C8 C7 -37.3(5)
C9 Fe1 C8 C7 119.6(2)
C4 Fe1 C8 C7 -155.78(15)
C7 C8 C9 C10 0.5(3)
Fe1 C8 C9 C10 59.09(16)
C7 C8 C9 Fe1 -58.57(17)
C6 Fe1 C9 C8 81.48(17)
C3 Fe1 C9 C8 -72.35(19)
C7 Fe1 C9 C8 37.57(16)
C2 Fe1 C9 C8 -41.7(5)
C10 Fe1 C9 C8 119.3(2)
C5 Fe1 C9 C8 -155.44(15)
C1 Fe1 C9 C8 169.23(19)
C4 Fe1 C9 C8 -112.81(17)
C6 Fe1 C9 C10 -37.82(15)
C3 Fe1 C9 C10 168.34(14)
C7 Fe1 C9 C10 -81.73(16)
C2 Fe1 C9 C10 -161.0(4)
C5 Fe1 C9 C10 85.26(17)
C1 Fe1 C9 C10 49.9(3)
C4 Fe1 C9 C10 127.88(15)
C8 Fe1 C9 C10 -119.3(2)
C7 C6 C10 C9 -0.3(3)
Fe1 C6 C10 C9 -59.85(16)
C7 C6 C10 Fe1 59.50(16)
C8 C9 C10 C6 -0.1(3)
Fe1 C9 C10 C6 59.49(16)
C8 C9 C10 Fe1 -59.60(17)
C3 Fe1 C10 C6 -158.6(3)
C7 Fe1 C10 C6 -37.61(15)
C2 Fe1 C10 C6 51.5(3)
C5 Fe1 C10 C6 128.63(15)
C1 Fe1 C10 C6 85.51(16)
C9 Fe1 C10 C6 -118.9(2)
C4 Fe1 C10 C6 169.04(14)
C8 Fe1 C10 C6 -81.51(16)
C6 Fe1 C10 C9 118.9(2)
C3 Fe1 C10 C9 -39.8(4)
C7 Fe1 C10 C9 81.26(16)
C2 Fe1 C10 C9 170.33(19)
C5 Fe1 C10 C9 -112.50(15)
C1 Fe1 C10 C9 -155.62(15)
C4 Fe1 C10 C9 -72.09(18)
C8 Fe1 C10 C9 37.35(15)
C5 C1 C11 C12 -28.2(3)
C2 C1 C11 C12 155.2(2)
Fe1 C1 C11 C12 63.4(3)
C5 C1 C11 P1 98.7(2)
C2 C1 C11 P1 -77.9(2)
Fe1 C1 C11 P1 -169.71(13)
C22 P1 C11 C1 -161.00(15)
C16 P1 C11 C1 -54.42(17)
Ru1 P1 C11 C1 75.40(15)
C22 P1 C11 C12 -36.3(2)
C16 P1 C11 C12 70.31(19)
Ru1 P1 C11 C12 -159.87(15)
C14 N1 C13 O1 7.7(3)
Ru1 N1 C13 O1 -137.07(17)
C14 N1 C13 C2 -171.9(2)
Ru1 N1 C13 C2 43.3(3)
C15 O1 C13 N1 8.5(3)
C15 O1 C13 C2 -171.85(18)
C3 C2 C13 N1 -156.3(2)
C1 C2 C13 N1 26.8(4)
Fe1 C2 C13 N1 115.9(2)
C3 C2 C13 O1 24.1(3)
C1 C2 C13 O1 -152.9(2)
Fe1 C2 C13 O1 -63.8(2)
C13 N1 C14 C15 -19.5(2)
Ru1 N1 C14 C15 128.57(15)
C13 N1 C14 C46 103.5(2)
Ru1 N1 C14 C46 -108.40(17)
C13 O1 C15 C14 -20.1(2)
N1 C14 C15 O1 23.6(2)
C46 C14 C15 O1 -96.8(2)
C22 P1 C16 C17 -148.26(18)
C11 P1 C16 C17 102.39(19)
Ru1 P1 C16 C17 -16.8(2)
C22 P1 C16 C21 37.7(2)
C11 P1 C16 C21 -71.70(19)
Ru1 P1 C16 C21 169.11(14)
C21 C16 C17 C18 -0.7(3)
P1 C16 C17 C18 -174.89(18)
C16 C17 C18 C19 0.9(4)
C17 C18 C19 C20 -0.1(4)
C18 C19 C20 C21 -0.8(3)
C19 C20 C21 C16 1.0(3)
C17 C16 C21 C20 -0.2(3)
P1 C16 C21 C20 173.92(17)
C16 P1 C22 C27 -150.44(18)
C11 P1 C22 C27 -45.2(2)
Ru1 P1 C22 C27 73.54(19)
C16 P1 C22 C23 34.2(2)
C11 P1 C22 C23 139.50(19)
Ru1 P1 C22 C23 -101.80(18)
C27 C22 C23 C24 0.4(3)
P1 C22 C23 C24 175.75(18)
C22 C23 C24 C25 0.3(4)
C23 C24 C25 C26 -1.1(4)
C24 C25 C26 C27 1.2(4)
C25 C26 C27 C22 -0.5(4)
C23 C22 C27 C26 -0.2(3)
P1 C22 C27 C26 -175.65(17)
C40 P2 C28 C33 154.2(2)
C34 P2 C28 C33 52.8(2)
Ru1 P2 C28 C33 -88.9(2)
C40 P2 C28 C29 -32.9(2)
C34 P2 C28 C29 -134.24(19)
Ru1 P2 C28 C29 84.00(19)
C33 C28 C29 C30 -1.1(3)
P2 C28 C29 C30 -174.27(19)
C28 C29 C30 C31 -0.1(4)
C29 C30 C31 C32 0.8(4)
C30 C31 C32 C33 -0.1(4)
C29 C28 C33 C32 1.8(3)
P2 C28 C33 C32 174.82(18)
C31 C32 C33 C28 -1.2(4)
C28 P2 C34 C35 9.9(2)
C40 P2 C34 C35 -94.4(2)
Ru1 P2 C34 C35 146.35(17)
C28 P2 C34 C39 -177.12(18)
C40 P2 C34 C39 78.67(19)
Ru1 P2 C34 C39 -40.6(2)
C39 C34 C35 C36 1.7(4)
P2 C34 C35 C36 174.6(2)
C34 C35 C36 C37 -1.6(4)
C35 C36 C37 C38 0.6(4)
C36 C37 C38 C39 0.3(4)
C37 C38 C39 C34 -0.2(4)
C35 C34 C39 C38 -0.8(4)
P2 C34 C39 C38 -174.26(19)
C28 P2 C40 C41 135.3(2)
C34 P2 C40 C41 -118.1(2)
Ru1 P2 C40 C41 13.5(2)
C28 P2 C40 C45 -49.4(2)
C34 P2 C40 C45 57.1(2)
Ru1 P2 C40 C45 -171.22(19)
C45 C40 C41 C42 1.2(4)
P2 C40 C41 C42 176.5(2)
C40 C41 C42 C43 0.5(4)
C41 C42 C43 C44 -1.2(4)
C42 C43 C44 C45 0.2(4)
C43 C44 C45 C40 1.5(4)
C41 C40 C45 C44 -2.2(4)
P2 C40 C45 C44 -177.5(2)
N1 C14 C46 C47 -54.6(2)
C15 C14 C46 C47 60.3(3)
N1 C14 C46 C48 -178.70(18)
C15 C14 C46 C48 -63.9(3)
